data_4037051
loop_
_publ_author_name
'Runyon, Scott P.'
'Kormos, Chad M.'
'Gichinga, Moses G.'
'Mascarella, S. Wayne'
'Navarro, Hern\'an A'
'Deschamps, Jeffrey R.'
'Imler, Gregory H.'
'Carroll, F. Ivy'

_publ_section_title
;
 Design, Synthesis, and Biological Evaluation of Structurally Rigid
 Analogues of 4-(3-Hydroxyphenyl)piperidine Opioid Receptor Antagonists.
;
_journal_issue 21
_journal_name_full 'The Journal of organic chemistry'
_journal_page_first 10383
_journal_page_last 10391
_journal_paper_doi 10.1021/acs.joc.6b01366
_journal_volume 81
_journal_year 2016
_chemical_absolute_configuration rm
_chemical_formula_sum 'C20 H29 N O7'
_chemical_formula_weight 395.44
_space_group_crystal_system monoclinic
_space_group_IT_number 4
_space_group_name_Hall 'P 2yb'
_space_group_name_H-M_alt 'P 1 21 1'
_atom_sites_solution_hydrogens geom
_audit_creation_method SHELXL-2014/7
_cell_angle_alpha 90
_cell_angle_beta 97.549(2)
_cell_angle_gamma 90
_cell_formula_units_Z 2
_cell_length_a 7.5585(2)
_cell_length_b 7.1426(2)
_cell_length_c 19.8360(5)
_cell_measurement_reflns_used 3886
_cell_measurement_temperature 218(2)
_cell_measurement_theta_max 28.34
_cell_measurement_theta_min 2.72
_cell_volume 1061.61(5)
_computing_cell_refinement 'Bruker SMART v5.631 (Bruker, 2001)'
_computing_data_collection 'Bruker SMART v5.631 (Bruker, 2001)'
_computing_data_reduction
;
Bruker SAINT v6.45A (Bruker, 2002), Bruker XPREP v6.14 (Bruker, 2001)
;
_computing_molecular_graphics 'Bruker SHELXTL v6.14 (Bruker, 2000b)'
_computing_publication_material 'Bruker SHELXTL v6.14 (Bruker, 2000b)'
_computing_structure_refinement 'Bruker SHELXTL v6.14 (Bruker, 2000b)'
_computing_structure_solution 'Bruker SHELXTL v6.14 (Bruker, 2000b)'
_diffrn_ambient_temperature 218(2)
_diffrn_measured_fraction_theta_full 1.000
_diffrn_measured_fraction_theta_max 0.996
_diffrn_measurement_device_type 'Bruker APEX 2 CCD'
_diffrn_measurement_method '\w scans'
_diffrn_radiation_monochromator graphite
_diffrn_radiation_source 'sealed tube'
_diffrn_radiation_type MoK\a
_diffrn_radiation_wavelength 0.71073
_diffrn_reflns_av_R_equivalents 0.0280
_diffrn_reflns_av_unetI/netI 0.0464
_diffrn_reflns_Laue_measured_fraction_full 1.000
_diffrn_reflns_Laue_measured_fraction_max 0.996
_diffrn_reflns_limit_h_max 10
_diffrn_reflns_limit_h_min -10
_diffrn_reflns_limit_k_max 9
_diffrn_reflns_limit_k_min -9
_diffrn_reflns_limit_l_max 26
_diffrn_reflns_limit_l_min -26
_diffrn_reflns_number 12296
_diffrn_reflns_point_group_measured_fraction_full 0.997
_diffrn_reflns_point_group_measured_fraction_max 0.981
_diffrn_reflns_theta_full 25.000
_diffrn_reflns_theta_max 29.009
_diffrn_reflns_theta_min 1.035
_exptl_absorpt_coefficient_mu 0.093
_exptl_absorpt_correction_T_max 0.7458
_exptl_absorpt_correction_T_min 0.6856
_exptl_absorpt_correction_type multi-scan
_exptl_absorpt_process_details 'SADABS v2.10 (Bruker, 2000c)'
_exptl_crystal_colour colorless
_exptl_crystal_density_diffrn 1.237
_exptl_crystal_description plate
_exptl_crystal_F_000 424
_exptl_crystal_size_max 0.205
_exptl_crystal_size_mid 0.143
_exptl_crystal_size_min 0.025
_refine_diff_density_max 0.308
_refine_diff_density_min -0.502
_refine_diff_density_rms 0.108
_refine_ls_abs_structure_details
;
Flack x determined using 1673 quotients [(I+)-(I-)]/[(I+)+(I-)]
(Parsons, Flack and Wagner, Acta Cryst. B69 (2013) 249-259).

Absolute configuration set using a reference molecule. Absolute configyration as 
reported by PLATON, C1' =  S, C2' = S, and C6' = S. C2" and C3" (from reference
molecule set to the known R,R configuration.
;
_refine_ls_abs_structure_Flack 0.9(4)
_refine_ls_extinction_method none
_refine_ls_goodness_of_fit_ref 1.094
_refine_ls_hydrogen_treatment constr
_refine_ls_matrix_type full
_refine_ls_number_parameters 287
_refine_ls_number_reflns 5549
_refine_ls_number_restraints 28
_refine_ls_restrained_S_all 1.093
_refine_ls_R_factor_all 0.0681
_refine_ls_R_factor_gt 0.0463
_refine_ls_shift/su_max 0.091
_refine_ls_shift/su_mean 0.008
_refine_ls_structure_factor_coef Fsqd
_refine_ls_weighting_details 'w=1/[\s^2^(Fo^2^)+(0.0722P)^2^] where P=(Fo^2^+2Fc^2^)/3'
_refine_ls_weighting_scheme calc
_refine_ls_wR_factor_gt 0.1086
_refine_ls_wR_factor_ref 0.1280
_reflns_Friedel_coverage 0.827
_reflns_Friedel_fraction_full 0.994
_reflns_Friedel_fraction_max 0.962
_reflns_number_gt 4488
_reflns_number_total 5549
_reflns_threshold_expression 'I > 2\s(I)'
_cod_data_source_file jo6b01366_si_002.cif
_cod_data_source_block rti109z
_cod_original_sg_symbol_H-M 'P 21'
_cod_database_code 4037051
_shelx_shelxl_version_number 2014/7
_shelx_space_group_comment
;
The symmetry employed for this shelxl refinement is uniquely defined
by the following loop, which should always be used as a source of
symmetry information in preference to the above space-group names.
They are only intended as comments.
;
_shelx_estimated_absorpt_t_min 0.981
_shelx_estimated_absorpt_t_max 0.998

loop_
_space_group_symop_operation_xyz
'x, y, z'
'-x, y+1/2, -z'

loop_
_atom_site_label
_atom_site_type_symbol
_atom_site_fract_x
_atom_site_fract_y
_atom_site_fract_z
_atom_site_U_iso_or_equiv
_atom_site_adp_type
_atom_site_occupancy
_atom_site_site_symmetry_order
_atom_site_calc_flag
_atom_site_refinement_flags_posn
_atom_site_refinement_flags_adp
_atom_site_refinement_flags_occupancy
_atom_site_disorder_assembly
_atom_site_disorder_group
C1 C 0.1780(4) 0.6704(4) 0.58119(13) 0.0306(6) Uani 1 1 d . . . . .
C2 C 0.0596(4) 0.5541(4) 0.60986(15) 0.0348(7) Uani 1 1 d . . . . .
H2A H -0.0098 0.4657 0.5831 0.042 Uiso 1 1 calc R U . . .
C3 C 0.0464(4) 0.5715(4) 0.67870(15) 0.0342(7) Uani 1 1 d . . . . .
H3A H -0.0324 0.4931 0.6985 0.041 Uiso 1 1 calc R U . . .
C4 C 0.1470(4) 0.7022(4) 0.71911(14) 0.0316(6) Uani 1 1 d . . . . .
H4A H 0.1371 0.7106 0.7658 0.038 Uiso 1 1 calc R U . . .
C5 C 0.2626(4) 0.8208(4) 0.69019(13) 0.0253(6) Uani 1 1 d . . . . .
C1' C 0.3818(4) 0.9576(3) 0.73249(13) 0.0239(6) Uani 1 1 d . . . . .
C1'A C 0.3514(5) 1.1631(4) 0.71709(15) 0.0400(8) Uani 1 1 d . . . . .
H1'A H 0.4560 1.2454 0.7215 0.048 Uiso 1 1 calc R U . . .
H1'B H 0.2567 1.1969 0.6805 0.048 Uiso 1 1 calc R U . . .
C2' C 0.2965(4) 1.0813(4) 0.78142(15) 0.0296(6) Uani 1 1 d . . . . .
H2'A H 0.1664 1.0635 0.7808 0.035 Uiso 1 1 calc R U . . .
C3' C 0.3968(4) 1.1363(4) 0.84983(14) 0.0278(6) Uani 1 1 d . . . . .
H3'A H 0.4336 1.2677 0.8484 0.033 Uiso 1 1 calc R U . . .
H3'B H 0.3176 1.1241 0.8849 0.033 Uiso 1 1 calc R U . . .
N4' N 0.5577(3) 1.0164(3) 0.86803(10) 0.0196(4) Uani 1 1 d . . . . .
H4'A H 0.6235 1.0637 0.9052 0.024 Uiso 1 1 calc R U . . .
H4'B H 0.5227 0.9006 0.8783 0.024 Uiso 1 1 calc R U . . .
C5' C 0.6694(3) 1.0040(4) 0.81199(13) 0.0235(5) Uani 1 1 d . . . . .
H5'A H 0.7836 0.9445 0.8287 0.028 Uiso 1 1 calc R U . . .
H5'B H 0.6941 1.1303 0.7962 0.028 Uiso 1 1 calc R U . . .
C6' C 0.5737(3) 0.8898(4) 0.75255(13) 0.0235(5) Uani 1 1 d . . . . .
H6'A H 0.6382 0.9124 0.7130 0.028 Uiso 1 1 calc R U . . .
C7' C 0.5868(4) 0.6787(4) 0.76785(14) 0.0296(6) Uani 1 1 d . . . . .
H7'A H 0.5357 0.6091 0.7280 0.044 Uiso 1 1 calc R U . . .
H7'B H 0.5219 0.6500 0.8056 0.044 Uiso 1 1 calc R U . . .
H7'C H 0.7111 0.6439 0.7796 0.044 Uiso 1 1 calc R U . . .
C6 C 0.2774(4) 0.8036(4) 0.62131(14) 0.0286(6) Uani 1 1 d . . . . .
H6A H 0.3555 0.8828 0.6015 0.034 Uiso 1 1 calc R U . . .
O7 O 0.1996(3) 0.6703(3) 0.51340(10) 0.0414(6) Uani 1 1 d . . . . .
C8 C 0.1652(5) 0.4973(5) 0.47522(16) 0.0428(8) Uani 1 1 d . . . . .
H8A H 0.0425 0.4545 0.4792 0.051 Uiso 1 1 calc R U . . .
C9 C 0.2951(7) 0.3461(7) 0.5015(2) 0.0705(13) Uani 1 1 d . . . . .
H9A H 0.2790 0.3155 0.5480 0.106 Uiso 1 1 calc R U . . .
H9B H 0.4161 0.3899 0.5002 0.106 Uiso 1 1 calc R U . . .
H9C H 0.2738 0.2354 0.4733 0.106 Uiso 1 1 calc R U . . .
C10 C 0.1773(6) 0.5486(6) 0.40149(17) 0.0557(10) Uani 1 1 d . . . . .
H10A H 0.0841 0.6378 0.3858 0.083 Uiso 1 1 calc R U . . .
H10B H 0.1624 0.4368 0.3736 0.083 Uiso 1 1 calc R U . . .
H10C H 0.2929 0.6040 0.3981 0.083 Uiso 1 1 calc R U . . .
C1" C 0.3050(5) 0.6388(6) 0.94276(17) 0.0155(7) Uani 0.8 1 d D U P A 1
O1"A O 0.4395(4) 0.5610(4) 0.98263(14) 0.0205(6) Uani 0.8 1 d D . P A 1
O1"B O 0.3195(4) 0.7430(3) 0.89548(14) 0.0218(6) Uani 0.8 1 d D . P A 1
C2" C 0.1221(5) 0.6095(5) 0.96572(19) 0.0145(6) Uani 0.8 1 d D . P A 1
H2"A H 0.0765 0.7341 0.9768 0.017 Uiso 0.8 1 calc R U P A 1
O2" O 0.1275(4) 0.4970(4) 1.02479(14) 0.0167(5) Uani 0.8 1 d D . P A 1
H2"B H 0.1784 0.3966 1.0187 0.025 Uiso 0.8 1 calc R U P A 1
C3" C -0.0051(5) 0.5311(5) 0.9059(2) 0.0189(7) Uani 0.8 1 d D . P A 1
H3"A H -0.0086 0.6188 0.8671 0.023 Uiso 0.8 1 calc R U P A 1
O3" O 0.0631(3) 0.3547(4) 0.88649(17) 0.0346(8) Uani 0.8 1 d D . P A 1
H3"B H 0.1654 0.3693 0.8765 0.052 Uiso 0.8 1 calc R U P A 1
C4" C -0.1945(5) 0.5062(6) 0.9235(2) 0.0166(6) Uani 0.8 1 d D . P A 1
O4"A O -0.2676(4) 0.3536(4) 0.90872(13) 0.0238(7) Uani 0.8 1 d D . P A 1
O4"B O -0.2663(3) 0.6466(3) 0.94949(12) 0.0171(5) Uani 0.8 1 d D . P A 1
H4"A H -0.3646 0.6153 0.9602 0.026 Uiso 0.8 1 calc R U P A 1
C1Z C 0.3074(17) 0.643(2) 0.9525(7) 0.010 Uiso 0.2 1 d D U P B 2
O1ZA O 0.3223(14) 0.6978(14) 0.8900(5) 0.010 Uiso 0.2 1 d D U P B 2
O1ZB O 0.4350(15) 0.5831(16) 0.9915(6) 0.010 Uiso 0.2 1 d D U P B 2
C2Z C 0.1214(17) 0.593(2) 0.9673(7) 0.010 Uiso 0.2 1 d D U P B 2
H2ZA H 0.0659 0.7168 0.9728 0.012 Uiso 0.2 1 calc R U P B 2
O2Z O 0.1099(15) 0.5034(18) 1.0305(5) 0.010 Uiso 0.2 1 d D U P B 2
H2ZB H 0.1600 0.3999 1.0311 0.015 Uiso 0.2 1 calc R U P B 2
C3Z C -0.0002(16) 0.506(2) 0.9082(7) 0.010 Uiso 0.2 1 d D U P B 2
H3ZA H 0.0077 0.5830 0.8672 0.012 Uiso 0.2 1 calc R U P B 2
O3Z O 0.0351(13) 0.3168(13) 0.8918(5) 0.010 Uiso 0.2 1 d D U P B 2
H3ZB H -0.0245 0.2458 0.9132 0.015 Uiso 0.2 1 calc R U P B 2
C4Z C -0.1969(17) 0.5093(18) 0.9229(8) 0.010 Uiso 0.2 1 d D U P B 2
O4ZA O -0.2764(14) 0.3575(15) 0.9225(6) 0.010 Uiso 0.2 1 d D U P B 2
O4ZB O -0.2507(14) 0.6707(14) 0.9384(5) 0.010 Uiso 0.2 1 d D U P B 2
H4ZA H -0.3395 0.6594 0.9587 0.015 Uiso 0.2 1 calc R U P B 2

loop_
_atom_site_aniso_label
_atom_site_aniso_U_11
_atom_site_aniso_U_22
_atom_site_aniso_U_33
_atom_site_aniso_U_23
_atom_site_aniso_U_13
_atom_site_aniso_U_12
C1 0.0332(14) 0.0354(15) 0.0218(13) -0.0062(11) -0.0010(11) 0.0004(12)
C2 0.0344(15) 0.0364(16) 0.0319(15) -0.0094(12) -0.0021(12) -0.0090(13)
C3 0.0372(15) 0.0352(15) 0.0307(15) -0.0025(12) 0.0062(12) -0.0105(13)
C4 0.0377(15) 0.0351(15) 0.0220(13) -0.0017(11) 0.0036(11) -0.0055(13)
C5 0.0290(13) 0.0249(12) 0.0204(12) -0.0015(10) -0.0033(10) 0.0007(11)
C1' 0.0296(14) 0.0219(12) 0.0185(12) 0.0015(9) -0.0035(10) -0.0018(10)
C1'A 0.0549(19) 0.0249(14) 0.0350(16) 0.0053(12) -0.0133(14) 0.0020(14)
C2' 0.0264(13) 0.0259(13) 0.0334(15) -0.0063(11) -0.0074(11) 0.0068(11)
C3' 0.0231(12) 0.0252(12) 0.0337(14) -0.0086(11) -0.0016(11) 0.0056(11)
N4' 0.0186(9) 0.0227(10) 0.0171(9) -0.0029(8) 0.0005(7) -0.0020(8)
C5' 0.0207(11) 0.0270(12) 0.0232(12) -0.0021(10) 0.0046(9) -0.0042(10)
C6' 0.0247(12) 0.0283(13) 0.0183(11) -0.0035(10) 0.0057(9) -0.0039(10)
C7' 0.0319(14) 0.0281(14) 0.0270(13) -0.0054(11) -0.0024(11) 0.0035(11)
C6 0.0300(13) 0.0318(14) 0.0231(13) 0.0001(11) 0.0001(10) -0.0030(12)
O7 0.0558(14) 0.0474(13) 0.0206(9) -0.0114(9) 0.0037(9) -0.0099(11)
C8 0.0453(17) 0.0492(18) 0.0333(16) -0.0174(14) 0.0030(13) -0.0028(16)
C9 0.085(3) 0.079(3) 0.049(2) -0.013(2) 0.011(2) 0.030(3)
C10 0.068(2) 0.070(3) 0.0290(16) -0.0238(16) 0.0058(15) -0.006(2)
C1" 0.0123(11) 0.0206(13) 0.0135(14) -0.0023(12) 0.0008(10) -0.0011(10)
O1"A 0.0112(9) 0.0282(14) 0.0222(13) -0.0006(10) 0.0031(9) 0.0044(9)
O1"B 0.0167(10) 0.0230(14) 0.0258(12) 0.0054(10) 0.0031(9) -0.0024(11)
C2" 0.0097(12) 0.0142(15) 0.0196(14) 0.0035(11) 0.0021(10) 0.0011(10)
O2" 0.0142(10) 0.0162(9) 0.0209(11) 0.0022(8) 0.0071(8) 0.0011(9)
C3" 0.0123(12) 0.0222(18) 0.0223(15) -0.0049(13) 0.0021(11) 0.0020(12)
O3" 0.0124(11) 0.0331(15) 0.0601(17) -0.0290(13) 0.0121(11) -0.0062(10)
C4" 0.0121(12) 0.0171(13) 0.0190(13) 0.0002(11) -0.0040(10) 0.0007(11)
O4"A 0.0210(11) 0.0199(10) 0.0297(16) -0.0052(11) 0.0002(11) -0.0029(9)
O4"B 0.0085(9) 0.0153(10) 0.0298(13) 0.0011(9) 0.0106(8) -0.0045(8)

loop_
_atom_type_symbol
_atom_type_description
_atom_type_scat_dispersion_real
_atom_type_scat_dispersion_imag
_atom_type_scat_source
C C 0.0033 0.0016 'International Tables Vol C Tables 4.2.6.8 and 6.1.1.4'
H H 0.0000 0.0000 'International Tables Vol C Tables 4.2.6.8 and 6.1.1.4'
N N 0.0061 0.0033 'International Tables Vol C Tables 4.2.6.8 and 6.1.1.4'
O O 0.0106 0.0060 'International Tables Vol C Tables 4.2.6.8 and 6.1.1.4'

loop_
_geom_angle_atom_site_label_1
_geom_angle_atom_site_label_2
_geom_angle_atom_site_label_3
_geom_angle
O7 C1 C6 115.7(3)
O7 C1 C2 124.2(2)
C6 C1 C2 120.0(2)
C3 C2 C1 118.7(3)
C3 C2 H2A 120.6
C1 C2 H2A 120.6
C2 C3 C4 121.5(3)
C2 C3 H3A 119.2
C4 C3 H3A 119.2
C3 C4 C5 119.7(3)
C3 C4 H4A 120.1
C5 C4 H4A 120.1
C6 C5 C4 119.1(2)
C6 C5 C1' 119.0(2)
C4 C5 C1' 121.7(2)
C5 C1' C1'A 117.0(2)
C5 C1' C2' 117.4(2)
C1'A C1' C2' 59.8(2)
C5 C1' C6' 114.6(2)
C1'A C1' C6' 118.3(2)
C2' C1' C6' 119.0(2)
C2' C1'A C1' 60.31(19)
C2' C1'A H1'A 117.7
C1' C1'A H1'A 117.7
C2' C1'A H1'B 117.7
C1' C1'A H1'B 117.7
H1'A C1'A H1'B 114.9
C1'A C2' C3' 119.7(3)
C1'A C2' C1' 59.87(19)
C3' C2' C1' 121.2(2)
C1'A C2' H2'A 115.0
C3' C2' H2'A 115.0
C1' C2' H2'A 115.0
N4' C3' C2' 111.3(2)
N4' C3' H3'A 109.4
C2' C3' H3'A 109.4
N4' C3' H3'B 109.4
C2' C3' H3'B 109.4
H3'A C3' H3'B 108.0
C5' N4' C3' 112.2(2)
C5' N4' H4'A 109.2
C3' N4' H4'A 109.2
C5' N4' H4'B 109.2
C3' N4' H4'B 109.2
H4'A N4' H4'B 107.9
N4' C5' C6' 110.5(2)
N4' C5' H5'A 109.6
C6' C5' H5'A 109.6
N4' C5' H5'B 109.6
C6' C5' H5'B 109.6
H5'A C5' H5'B 108.1
C1' C6' C5' 111.5(2)
C1' C6' C7' 113.3(2)
C5' C6' C7' 111.0(2)
C1' C6' H6'A 106.9
C5' C6' H6'A 106.9
C7' C6' H6'A 106.9
C6' C7' H7'A 109.5
C6' C7' H7'B 109.5
H7'A C7' H7'B 109.5
C6' C7' H7'C 109.5
H7'A C7' H7'C 109.5
H7'B C7' H7'C 109.5
C5 C6 C1 120.9(3)
C5 C6 H6A 119.5
C1 C6 H6A 119.5
C1 O7 C8 118.3(2)
O7 C8 C9 111.4(3)
O7 C8 C10 105.5(3)
C9 C8 C10 112.8(3)
O7 C8 H8A 109.0
C9 C8 H8A 109.0
C10 C8 H8A 109.0
C8 C9 H9A 109.5
C8 C9 H9B 109.5
H9A C9 H9B 109.5
C8 C9 H9C 109.5
H9A C9 H9C 109.5
H9B C9 H9C 109.5
C8 C10 H10A 109.5
C8 C10 H10B 109.5
H10A C10 H10B 109.5
C8 C10 H10C 109.5
H10A C10 H10C 109.5
H10B C10 H10C 109.5
O1"B C1" O1"A 125.3(3)
O1"B C1" C2" 119.5(3)
O1"A C1" C2" 114.8(3)
O2" C2" C3" 112.3(3)
O2" C2" C1" 113.3(3)
C3" C2" C1" 108.7(3)
O2" C2" H2"A 107.4
C3" C2" H2"A 107.4
C1" C2" H2"A 107.4
C2" O2" H2"B 109.5
O3" C3" C2" 108.6(3)
O3" C3" C4" 109.9(3)
C2" C3" C4" 112.2(3)
O3" C3" H3"A 108.7
C2" C3" H3"A 108.7
C4" C3" H3"A 108.7
C3" O3" H3"B 109.5
O4"A C4" O4"B 125.8(4)
O4"A C4" C3" 116.8(3)
O4"B C4" C3" 117.4(3)
C4" O4"B H4"A 109.5
C2Z C1Z O1ZA 116.5(11)
C2Z C1Z O1ZB 117.8(12)
O1ZA C1Z O1ZB 122.5(13)
C1Z C2Z O2Z 116.2(11)
C1Z C2Z C3Z 115.4(11)
O2Z C2Z C3Z 113.2(11)
C1Z C2Z H2ZA 103.2
O2Z C2Z H2ZA 103.2
C3Z C2Z H2ZA 103.2
C2Z O2Z H2ZB 109.5
C4Z C3Z O3Z 105.7(10)
C4Z C3Z C2Z 110.2(11)
O3Z C3Z C2Z 116.8(11)
C4Z C3Z H3ZA 108.0
O3Z C3Z H3ZA 107.9
C2Z C3Z H3ZA 107.9
C3Z O3Z H3ZB 109.5
C3Z C4Z O4ZA 117.4(12)
C3Z C4Z O4ZB 113.8(11)
O4ZA C4Z O4ZB 128.6(13)
C4Z O4ZB H4ZA 109.5

loop_
_geom_bond_atom_site_label_1
_geom_bond_atom_site_label_2
_geom_bond_distance
C1 O7 1.376(3)
C1 C6 1.395(4)
C1 C2 1.396(4)
C2 C3 1.388(4)
C2 H2A 0.9400
C3 C4 1.390(4)
C3 H3A 0.9400
C4 C5 1.393(4)
C4 H4A 0.9400
C5 C6 1.391(4)
C5 C1' 1.507(4)
C1' C1'A 1.511(4)
C1' C2' 1.518(4)
C1' C6' 1.532(4)
C1'A C2' 1.510(4)
C1'A H1'A 0.9800
C1'A H1'B 0.9800
C2' C3' 1.517(4)
C2' H2'A 0.9900
C3' N4' 1.492(3)
C3' H3'A 0.9800
C3' H3'B 0.9800
N4' C5' 1.485(3)
N4' H4'A 0.9000
N4' H4'B 0.9000
C5' C6' 1.535(4)
C5' H5'A 0.9800
C5' H5'B 0.9800
C6' C7' 1.538(4)
C6' H6'A 0.9900
C7' H7'A 0.9700
C7' H7'B 0.9700
C7' H7'C 0.9700
C6 H6A 0.9400
O7 C8 1.455(4)
C8 C9 1.506(6)
C8 C10 1.522(5)
C8 H8A 0.9900
C9 H9A 0.9700
C9 H9B 0.9700
C9 H9C 0.9700
C10 H10A 0.9700
C10 H10B 0.9700
C10 H10C 0.9700
C1" O1"B 1.214(5)
C1" O1"A 1.325(5)
C1" C2" 1.526(5)
C2" O2" 1.417(4)
C2" C3" 1.531(5)
C2" H2"A 0.9900
O2" H2"B 0.8300
C3" O3" 1.433(4)
C3" C4" 1.528(5)
C3" H3"A 0.9900
O3" H3"B 0.8300
C4" O4"A 1.239(5)
C4" O4"B 1.280(4)
O4"B H4"A 0.8300
C1Z C2Z 1.516(15)
C1Z O1ZA 1.319(15)
C1Z O1ZB 1.231(16)
C2Z O2Z 1.421(15)
C2Z C3Z 1.524(15)
C2Z H2ZA 0.9900
O2Z H2ZB 0.8300
C3Z C4Z 1.552(15)
C3Z O3Z 1.422(15)
C3Z H3ZA 0.9900
O3Z H3ZB 0.8300
C4Z O4ZA 1.239(15)
C4Z O4ZB 1.273(14)
O4ZB H4ZA 0.8300

loop_
_geom_hbond_atom_site_label_D
_geom_hbond_atom_site_label_H
_geom_hbond_atom_site_label_A
_geom_hbond_distance_DH
_geom_hbond_distance_HA
_geom_hbond_distance_DA
_geom_hbond_angle_DHA
_geom_hbond_site_symmetry_A
N4' H4'A O1"A 0.90 2.34 2.977(4) 128.1 2_657
N4' H4'A O2" 0.90 2.24 2.979(3) 139.3 2_657
N4' H4'A O4"A 0.90 2.23 2.814(3) 122.5 1_665
N4' H4'A O1ZB 0.90 2.16 2.820(12) 130.0 2_657
N4' H4'A O2Z 0.90 2.28 3.008(11) 137.8 2_657
N4' H4'A O4ZA 0.90 2.24 2.885(11) 128.0 1_665
N4' H4'B O1"B 0.90 1.97 2.758(3) 145.4 .
N4' H4'B O1ZA 0.90 2.13 2.956(11) 152.1 .
N4' H4'B O4ZB 0.90 2.55 3.100(10) 119.9 1_655
O2" H2"B O4"B 0.83 1.98 2.736(4) 151.2 2_547
O4"B H4"A O1"A 0.83 1.65 2.477(4) 177.9 1_455
O3Z H3ZB O2Z 0.83 2.20 3.005(16) 162.5 2_547
O4ZB H4ZA O1ZB 0.83 1.98 2.793(16) 166.3 1_455

loop_
_geom_torsion_atom_site_label_1
_geom_torsion_atom_site_label_2
_geom_torsion_atom_site_label_3
_geom_torsion_atom_site_label_4
_geom_torsion
O7 C1 C2 C3 -178.1(3)
C6 C1 C2 C3 -1.3(5)
C1 C2 C3 C4 0.4(5)
C2 C3 C4 C5 0.8(5)
C3 C4 C5 C6 -1.2(4)
C3 C4 C5 C1' -176.6(3)
C6 C5 C1' C1'A 67.1(4)
C4 C5 C1' C1'A -117.4(3)
C6 C5 C1' C2' 135.3(3)
C4 C5 C1' C2' -49.2(4)
C6 C5 C1' C6' -77.6(3)
C4 C5 C1' C6' 97.8(3)
C5 C1' C1'A C2' 107.6(3)
C6' C1' C1'A C2' -109.0(3)
C1' C1'A C2' C3' 111.1(3)
C5 C1' C2' C1'A -106.8(3)
C6' C1' C2' C1'A 107.7(3)
C5 C1' C2' C3' 144.7(3)
C1'A C1' C2' C3' -108.5(3)
C6' C1' C2' C3' -0.8(4)
C1'A C2' C3' N4' -85.8(3)
C1' C2' C3' N4' -15.1(4)
C2' C3' N4' C5' 49.8(3)
C3' N4' C5' C6' -69.8(3)
C5 C1' C6' C5' -162.5(2)
C1'A C1' C6' C5' 53.2(3)
C2' C1' C6' C5' -16.1(3)
C5 C1' C6' C7' -36.5(3)
C1'A C1' C6' C7' 179.2(2)
C2' C1' C6' C7' 110.0(3)
N4' C5' C6' C1' 49.6(3)
N4' C5' C6' C7' -77.7(3)
C4 C5 C6 C1 0.3(4)
C1' C5 C6 C1 175.9(3)
O7 C1 C6 C5 178.1(3)
C2 C1 C6 C5 1.0(4)
C6 C1 O7 C8 154.6(3)
C2 C1 O7 C8 -28.5(4)
C1 O7 C8 C9 -64.3(4)
C1 O7 C8 C10 173.0(3)
O1"B C1" C2" O2" -175.0(3)
O1"A C1" C2" O2" -2.3(5)
O1"B C1" C2" C3" 59.4(5)
O1"A C1" C2" C3" -128.0(3)
O2" C2" C3" O3" -65.1(4)
C1" C2" C3" O3" 61.1(4)
O2" C2" C3" C4" 56.5(4)
C1" C2" C3" C4" -177.3(3)
O3" C3" C4" O4"A -10.8(5)
C2" C3" C4" O4"A -131.7(4)
O3" C3" C4" O4"B 172.0(4)
C2" C3" C4" O4"B 51.1(5)
O1ZA C1Z C2Z O2Z 169.2(13)
O1ZB C1Z C2Z O2Z 9(2)
O1ZA C1Z C2Z C3Z 33(2)
O1ZB C1Z C2Z C3Z -127.2(15)
C1Z C2Z C3Z C4Z -165.3(13)
O2Z C2Z C3Z C4Z 57.4(16)
C1Z C2Z C3Z O3Z 74.1(17)
O2Z C2Z C3Z O3Z -63.2(16)
O3Z C3Z C4Z O4ZA 4.7(18)
C2Z C3Z C4Z O4ZA -122.4(15)
O3Z C3Z C4Z O4ZB -179.8(12)
C2Z C3Z C4Z O4ZB 53.1(18)
